data_4349284
loop_
_publ_author_name
'Agnew, Douglas W.'
'Sampson, Matthew D.'
'Moore, Curtis E.'
'Rheingold, Arnold L.'
'Kubiak, Clifford P.'
'Figueroa, Joshua S.'

_publ_section_title
;
 Electrochemical Properties and CO<sub>2</sub>-Reduction Ability of
 m-Terphenyl Isocyanide Supported Manganese Tricarbonyl Complexes.
;
_journal_issue 23
_journal_name_full 'Inorganic chemistry'
_journal_page_first 12400
_journal_page_last 12408
_journal_paper_doi 10.1021/acs.inorgchem.6b02299
_journal_volume 55
_journal_year 2016
_chemical_formula_moiety 'C65 H74 I Mn N2 O3, 2(C4 H8 O)'
_chemical_formula_sum 'C73 H90 I Mn N2 O5'
_chemical_formula_weight 1257.30
_chemical_name_common IMn(CO)3(CNArDipp2)2(C4H8O)
_space_group_crystal_system monoclinic
_space_group_IT_number 14
_space_group_name_Hall '-P 2ybc'
_space_group_name_H-M_alt 'P 1 21/c 1'
_atom_sites_solution_hydrogens geom
_atom_sites_solution_primary direct
_audit_creation_date 2016-07-31
_audit_creation_method
;
Olex2 1.2
(compiled 2016.02.16 svn.r3265 for OlexSys, GUI svn.r5155)
;
_cell_angle_alpha 90
_cell_angle_beta 102.184(3)
_cell_angle_gamma 90
_cell_formula_units_Z 4
_cell_length_a 16.7392(14)
_cell_length_b 17.0282(14)
_cell_length_c 24.298(2)
_cell_measurement_reflns_used 8030
_cell_measurement_temperature 100
_cell_measurement_theta_max 24.80
_cell_measurement_theta_min 2.24
_cell_volume 6769.9(10)
_computing_molecular_graphics 'Olex2 (Dolomanov et al., 2009)'
_computing_publication_material 'Olex2 (Dolomanov et al., 2009)'
_computing_structure_refinement 'ShelXL (Sheldrick, 2015)'
_computing_structure_solution 'SIR2004 (Burla et al., 2007)'
_diffrn_ambient_temperature 100
_diffrn_measured_fraction_theta_full 0.996
_diffrn_measured_fraction_theta_max 0.996
_diffrn_measurement_device_type 'BRUKER APEX-II CCD'
_diffrn_radiation_type MoK\a
_diffrn_radiation_wavelength 0.71073
_diffrn_reflns_av_R_equivalents 0.0559
_diffrn_reflns_av_unetI/netI 0.0622
_diffrn_reflns_Laue_measured_fraction_full 0.934
_diffrn_reflns_Laue_measured_fraction_max 0.996
_diffrn_reflns_limit_h_max 20
_diffrn_reflns_limit_h_min -20
_diffrn_reflns_limit_k_max 18
_diffrn_reflns_limit_k_min -20
_diffrn_reflns_limit_l_max 29
_diffrn_reflns_limit_l_min -25
_diffrn_reflns_number 43624
_diffrn_reflns_point_group_measured_fraction_full 0.934
_diffrn_reflns_point_group_measured_fraction_max 0.996
_diffrn_reflns_theta_full 26.000
_diffrn_reflns_theta_max 25.410
_diffrn_reflns_theta_min 2.041
_exptl_absorpt_coefficient_mu 0.700
_exptl_absorpt_correction_T_max 0.959
_exptl_absorpt_correction_T_min 0.869
_exptl_absorpt_correction_type multi-scan
_exptl_absorpt_process_details
;
SADABS-2014/5 (Bruker,2014/5) was used for absorption correction.
wR2(int) was 0.0884 before and 0.0435 after correction.
The Ratio of minimum to maximum transmission is 0.8282.
The \l/2 correction factor is 0.00150.
;
_exptl_crystal_colour 'clear light yellow'
_exptl_crystal_colour_lustre clear
_exptl_crystal_colour_modifier light
_exptl_crystal_colour_primary yellow
_exptl_crystal_density_diffrn 1.234
_exptl_crystal_description block
_exptl_crystal_F_000 2640
_exptl_crystal_recrystallization_method 'from THF at -40C'
_exptl_crystal_size_max 0.207
_exptl_crystal_size_mid 0.074
_exptl_crystal_size_min 0.061
_refine_diff_density_max 0.750
_refine_diff_density_min -1.367
_refine_diff_density_rms 0.077
_refine_ls_extinction_method none
_refine_ls_goodness_of_fit_ref 1.034
_refine_ls_hydrogen_treatment constr
_refine_ls_matrix_type full
_refine_ls_number_parameters 761
_refine_ls_number_reflns 12422
_refine_ls_number_restraints 2
_refine_ls_restrained_S_all 1.046
_refine_ls_R_factor_all 0.0912
_refine_ls_R_factor_gt 0.0577
_refine_ls_shift/su_max 0.005
_refine_ls_shift/su_mean 0.000
_refine_ls_structure_factor_coef Fsqd
_refine_ls_weighting_details
;
 w=1/[\s^2^(Fo^2^)+(0.0614P)^2^+11.5356P]
 where P=(Fo^2^+2Fc^2^)/3
;
_refine_ls_weighting_scheme calc
_refine_ls_wR_factor_gt 0.1346
_refine_ls_wR_factor_ref 0.1491
_reflns_Friedel_coverage 0.000
_reflns_number_gt 8759
_reflns_number_total 12422
_reflns_threshold_expression 'I > 2\s(I)'
_cod_data_source_file ic6b02299_si_002.cif
_cod_data_source_block jfig945
_cod_original_cell_volume 6770.0(10)
_cod_database_code 4349284
_shelxl_version_number 2013-2
_shelx_space_group_comment
;
The symmetry employed for this shelxl refinement is uniquely defined
by the following loop, which should always be used as a source of
symmetry information in preference to the above space-group names.
They are only intended as comments.
;
_shelx_estimated_absorpt_t_max 0.959
_shelx_estimated_absorpt_t_min 0.869
_olex2_refinement_description
;
1. Fixed Uiso
 At 1.2 times of:
  All C(H) groups, All C(H,H) groups
 At 1.5 times of:
  All C(H,H,H) groups
2. Restrained distances
 O3-C65
 1.29 with sigma of 0.02
 O4-C66
 1.29 with sigma of 0.02
3. Uiso/Uaniso restraints and constraints
Uanis(C4) = Uanis(O2)
Uanis(C66) = Uanis(O4)
Uanis(O4) = Uanis(C66) = Uanis(C65) = Uanis(O3)
Uanis(C48) = Uanis(C48A) = Uanis(C49A) = Uanis(C49)
4. Others
 Sof(H47A)=Sof(C48A)=Sof(H48D)=Sof(H48E)=Sof(H48F)=Sof(C49A)=Sof(H49D)=
 Sof(H49E)=Sof(H49F)=1-FVAR(1)
 Sof(H47)=Sof(C49)=Sof(H49A)=Sof(H49B)=Sof(H49C)=Sof(C48)=Sof(H48A)=Sof(H48B)=
 Sof(H48C)=FVAR(1)
 Fixed Sof: I1(0.7) I2(0.3) C65(0.7) O3(0.7) C66(0.3) O4(0.3)
5.a Ternary CH refined with riding coordinates:
 C55(H55), C20(H20), C25(H25), C62(H62), C13(H13), C47(H47), C47(H47A),
 C32(H32), C50(H50)
5.b Secondary CH2 refined with riding coordinates:
 C4S(H4SA,H4SB), C1S(H1SA,H1SB), C7S(H7SA,H7SB), C2S(H2SA,H2SB), C3S(H3SA,
 H3SB), C8S(H8SA,H8SB), C6S(H6SA,H6SB), C5S(H5SA,H5SB)
5.c Aromatic/amide H refined with riding coordinates:
 C39(H39), C7(H7), C58(H58), C9(H9), C37(H37), C8(H8), C60(H60), C38(H38),
 C59(H59), C28(H28), C18(H18), C30(H30), C16(H16), C17(H17), C43(H43), C29(H29),
  C45(H45), C44(H44)
5.d Idealised Me refined as rotating group:
 C57(H57A,H57B,H57C), C64(H64A,H64B,H64C), C56(H56A,H56B,H56C), C22(H22A,H22B,
 H22C), C63(H63A,H63B,H63C), C27(H27A,H27B,H27C), C26(H26A,H26B,H26C), C21(H21A,
 H21B,H21C), C52(H52A,H52B,H52C), C49(H49A,H49B,H49C), C33(H33A,H33B,H33C),
 C51(H51A,H51B,H51C), C14(H14A,H14B,H14C), C34(H34A,H34B,H34C), C15(H15A,H15B,
 H15C), C48(H48A,H48B,H48C), C48A(H48D,H48E,H48F), C49A(H49D,H49E,H49F)
;
_olex2_submission_special_instructions 'No special instructions were received'

loop_
_space_group_symop_operation_xyz
'x, y, z'
'-x, y+1/2, -z+1/2'
'-x, -y, -z'
'x, -y-1/2, z-1/2'

loop_
_atom_site_label
_atom_site_type_symbol
_atom_site_fract_x
_atom_site_fract_y
_atom_site_fract_z
_atom_site_U_iso_or_equiv
_atom_site_adp_type
_atom_site_occupancy
_atom_site_site_symmetry_order
_atom_site_calc_flag
_atom_site_refinement_flags_posn
_atom_site_refinement_flags_occupancy
_atom_site_disorder_assembly
_atom_site_disorder_group
I1 I 0.66853(3) 0.59396(2) 0.74413(2) 0.03767(14) Uani 0.7 1 d . P A 2
Mn1 Mn 0.72934(3) 0.66785(3) 0.66733(2) 0.01945(15) Uani 1 1 d . . . .
I2 I 0.83308(11) 0.72614(9) 0.74925(8) 0.0299(3) Uani 0.3 1 d . P A 1
N2 N 0.60889(17) 0.80107(16) 0.67432(11) 0.0133(6) Uani 1 1 d . . . .
N1 N 0.84794(17) 0.53078(16) 0.66627(11) 0.0152(6) Uani 1 1 d . . . .
O2S O 0.85487(19) 0.92523(18) 0.43426(12) 0.0402(8) Uani 1 1 d . . . .
O2 O 0.79726(19) 0.75352(18) 0.58448(13) 0.0411(7) Uani 1 1 d . . . .
O1 O 0.6011(2) 0.58968(18) 0.58105(15) 0.0517(9) Uani 1 1 d . . . .
C53 C 0.5984(2) 0.91182(18) 0.58673(14) 0.0142(7) Uani 1 1 d . . . .
C36 C 0.5421(2) 0.91373(19) 0.62695(13) 0.0134(7) Uani 1 1 d . . . .
C35 C 0.5485(2) 0.85880(18) 0.67018(13) 0.0121(7) Uani 1 1 d . . . .
C2 C 0.6556(2) 0.7512(2) 0.67231(14) 0.0162(8) Uani 1 1 d . . . .
C61 C 0.6766(2) 0.9454(2) 0.60231(15) 0.0182(8) Uani 1 1 d . . . .
C5 C 0.8999(2) 0.4673(2) 0.66267(14) 0.0162(7) Uani 1 1 d . . . .
C54 C 0.5717(2) 0.87700(19) 0.53395(14) 0.0168(8) Uani 1 1 d . . . .
C40 C 0.4974(2) 0.85772(19) 0.70849(14) 0.0161(7) Uani 1 1 d . . . .
C1 C 0.8029(2) 0.5825(2) 0.66630(14) 0.0173(8) Uani 1 1 d . . . .
O1S O 0.8504(2) 0.2053(2) 0.51611(16) 0.0658(11) Uani 1 1 d . . . .
C11 C 0.7978(2) 0.42610(19) 0.57625(15) 0.0177(8) Uani 1 1 d . . . .
C19 C 0.7254(2) 0.3978(2) 0.58933(16) 0.0230(8) Uani 1 1 d . . . .
C39 C 0.4372(2) 0.9151(2) 0.70210(15) 0.0209(8) Uani 1 1 d . . . .
H39 H 0.4029 0.9174 0.7276 0.025 Uiso 1 1 calc R . . .
C7 C 1.0206(2) 0.3955(2) 0.69923(16) 0.0237(8) Uani 1 1 d . . . .
H7 H 1.0684 0.3877 0.7262 0.028 Uiso 1 1 calc R . . .
C10 C 0.8768(2) 0.4152(2) 0.61770(14) 0.0174(8) Uani 1 1 d . . . .
C58 C 0.6230(2) 0.8796(2) 0.49582(15) 0.0240(9) Uani 1 1 d . . . .
H58 H 0.6061 0.8566 0.4605 0.029 Uiso 1 1 calc R . . .
C9 C 0.9286(2) 0.3530(2) 0.61431(15) 0.0213(8) Uani 1 1 d . . . .
H9 H 0.9155 0.3175 0.5847 0.026 Uiso 1 1 calc R . . .
C23 C 0.9937(2) 0.5176(2) 0.75150(15) 0.0193(8) Uani 1 1 d . . . .
C37 C 0.4797(2) 0.96893(19) 0.62196(14) 0.0169(8) Uani 1 1 d . . . .
H37 H 0.4734 1.0064 0.5935 0.020 Uiso 1 1 calc R . . .
C55 C 0.4890(2) 0.8364(2) 0.51831(15) 0.0218(8) Uani 1 1 d . . . .
H55 H 0.4666 0.8337 0.5524 0.026 Uiso 1 1 calc R . . .
C41 C 0.5086(2) 0.7965(2) 0.75378(15) 0.0185(8) Uani 1 1 d . . . .
C24 C 0.9795(2) 0.4991(2) 0.80524(15) 0.0224(8) Uani 1 1 d . . . .
C12 C 0.7963(2) 0.4660(2) 0.52537(16) 0.0248(9) Uani 1 1 d . . . .
C6 C 0.9709(2) 0.4595(2) 0.70411(14) 0.0175(8) Uani 1 1 d . . . .
C42 C 0.5641(2) 0.8103(2) 0.80467(15) 0.0226(8) Uani 1 1 d . . . .
C8 C 0.9999(2) 0.3431(2) 0.65480(16) 0.0256(9) Uani 1 1 d . . . .
H8 H 1.0342 0.3009 0.6521 0.031 Uiso 1 1 calc R . . .
C46 C 0.4641(2) 0.7264(2) 0.74393(15) 0.0250(9) Uani 1 1 d . . . .
C60 C 0.7251(2) 0.9471(2) 0.56263(17) 0.0265(9) Uani 1 1 d . . . .
H60 H 0.7766 0.9700 0.5719 0.032 Uiso 1 1 calc R . . .
C38 C 0.4272(2) 0.9689(2) 0.65852(16) 0.0230(8) Uani 1 1 d . . . .
H38 H 0.3848 1.0052 0.6539 0.028 Uiso 1 1 calc R . . .
C59 C 0.6985(2) 0.9154(2) 0.50931(17) 0.0284(9) Uani 1 1 d . . . .
H59 H 0.7312 0.9183 0.4829 0.034 Uiso 1 1 calc R . . .
C31 C 1.0293(2) 0.5891(2) 0.74172(16) 0.0222(8) Uani 1 1 d . . . .
C28 C 1.0037(2) 0.5532(2) 0.84852(16) 0.0273(9) Uani 1 1 d . . . .
H28 H 0.9949 0.5422 0.8843 0.033 Uiso 1 1 calc R . . .
C18 C 0.6524(2) 0.4095(2) 0.55048(18) 0.0307(10) Uani 1 1 d . . . .
H18 H 0.6037 0.3914 0.5586 0.037 Uiso 1 1 calc R . . .
C20 C 0.7274(3) 0.3533(2) 0.64405(17) 0.0283(9) Uani 1 1 d . . . .
H20 H 0.7756 0.3713 0.6715 0.034 Uiso 1 1 calc R . . .
C25 C 0.9354(3) 0.4244(2) 0.81569(16) 0.0309(10) Uani 1 1 d . . . .
H25 H 0.9457 0.3848 0.7887 0.037 Uiso 1 1 calc R . . .
C3 C 0.6509(3) 0.6192(2) 0.61319(18) 0.0300(10) Uani 1 1 d . . . .
C62 C 0.7084(2) 0.9791(2) 0.66046(15) 0.0242(9) Uani 1 1 d . . . .
H62 H 0.6689 0.9659 0.6836 0.029 Uiso 1 1 calc R . . .
C30 C 1.0526(2) 0.6409(2) 0.78677(17) 0.0293(9) Uani 1 1 d . . . .
H30 H 1.0768 0.6885 0.7810 0.035 Uiso 1 1 calc R . . .
C13 C 0.8733(3) 0.5003(2) 0.51099(17) 0.0325(10) Uani 1 1 d . . . .
H13 H 0.9196 0.4837 0.5405 0.039 Uiso 1 1 calc R . . .
C16 C 0.7210(3) 0.4753(2) 0.48785(17) 0.0323(10) Uani 1 1 d . . . .
H16 H 0.7188 0.5012 0.4538 0.039 Uiso 1 1 calc R . . .
C17 C 0.6511(3) 0.4472(2) 0.50043(18) 0.0353(11) Uani 1 1 d . . . .
H17 H 0.6017 0.4535 0.4748 0.042 Uiso 1 1 calc R . . .
C57 C 0.4293(3) 0.8831(3) 0.47463(18) 0.0345(10) Uani 1 1 d . . . .
H57A H 0.4252 0.9357 0.4880 0.052 Uiso 1 1 calc GR . . .
H57B H 0.3765 0.8585 0.4682 0.052 Uiso 1 1 calc GR . . .
H57C H 0.4483 0.8845 0.4400 0.052 Uiso 1 1 calc GR . . .
C4 C 0.7724(3) 0.7226(3) 0.6148(2) 0.0411(7) Uani 1 1 d . . . .
C43 C 0.5733(3) 0.7522(2) 0.84592(16) 0.0326(10) Uani 1 1 d . . . .
H43 H 0.6092 0.7606 0.8803 0.039 Uiso 1 1 calc R . . .
C47 C 0.4051(3) 0.7111(2) 0.68813(17) 0.0315(10) Uani 1 1 d . . . .
H47 H 0.3872 0.7622 0.6714 0.038 Uiso 0.866(7) 1 calc R P B 1
H47A H 0.4169 0.7496 0.6609 0.038 Uiso 0.134(7) 1 calc R P B 2
C32 C 1.0445(3) 0.6116(2) 0.68410(17) 0.0305(10) Uani 1 1 d . . . .
H32 H 1.0232 0.5692 0.6578 0.037 Uiso 1 1 calc R . . .
C64 C 0.7152(3) 1.0686(2) 0.65930(17) 0.0341(10) Uani 1 1 d . . . .
H64A H 0.7523 1.0834 0.6359 0.051 Uiso 1 1 calc GR . . .
H64B H 0.7351 1.0877 0.6968 0.051 Uiso 1 1 calc GR . . .
H64C H 0.6623 1.0907 0.6444 0.051 Uiso 1 1 calc GR . . .
C29 C 1.0405(2) 0.6230(2) 0.83883(17) 0.0289(9) Uani 1 1 d . . . .
H29 H 1.0572 0.6581 0.8683 0.035 Uiso 1 1 calc R . . .
C4S C 0.9109(3) 0.8964(3) 0.48214(18) 0.0400(11) Uani 1 1 d . . . .
H4SA H 0.8894 0.9040 0.5158 0.048 Uiso 1 1 calc R . . .
H4SB H 0.9626 0.9240 0.4868 0.048 Uiso 1 1 calc R . . .
C45 C 0.4766(3) 0.6702(2) 0.78651(17) 0.0369(11) Uani 1 1 d . . . .
H45 H 0.4478 0.6231 0.7809 0.044 Uiso 1 1 calc R . . .
C56 C 0.4966(3) 0.7524(2) 0.49803(19) 0.0406(11) Uani 1 1 d . . . .
H56A H 0.5120 0.7534 0.4622 0.061 Uiso 1 1 calc GR . . .
H56B H 0.4450 0.7261 0.4944 0.061 Uiso 1 1 calc GR . . .
H56C H 0.5374 0.7250 0.5248 0.061 Uiso 1 1 calc GR . . .
C50 C 0.6113(3) 0.8861(2) 0.81628(17) 0.0324(10) Uani 1 1 d . . . .
H50 H 0.6017 0.9161 0.7811 0.039 Uiso 1 1 calc R . . .
C44 C 0.5309(3) 0.6832(2) 0.83693(17) 0.0414(12) Uani 1 1 d . . . .
H44 H 0.5386 0.6449 0.8648 0.050 Uiso 1 1 calc R . . .
C22 C 0.7380(3) 0.2654(2) 0.63512(19) 0.0387(11) Uani 1 1 d . . . .
H22A H 0.6916 0.2459 0.6085 0.058 Uiso 1 1 calc GR . . .
H22B H 0.7426 0.2384 0.6703 0.058 Uiso 1 1 calc GR . . .
H22C H 0.7867 0.2568 0.6209 0.058 Uiso 1 1 calc GR . . .
C63 C 0.7910(3) 0.9438(3) 0.6893(2) 0.0433(12) Uani 1 1 d . . . .
H63A H 0.7868 0.8876 0.6896 0.065 Uiso 1 1 calc GR . . .
H63B H 0.8059 0.9627 0.7273 0.065 Uiso 1 1 calc GR . . .
H63C H 0.8320 0.9589 0.6691 0.065 Uiso 1 1 calc GR . . .
C1S C 0.8264(3) 0.8608(3) 0.39772(19) 0.0468(12) Uani 1 1 d . . . .
H1SA H 0.8538 0.8600 0.3663 0.056 Uiso 1 1 calc R . . .
H1SB H 0.7680 0.8649 0.3831 0.056 Uiso 1 1 calc R . . .
C27 C 0.8435(3) 0.4383(3) 0.8046(2) 0.0433(12) Uani 1 1 d . . . .
H27A H 0.8314 0.4758 0.8312 0.065 Uiso 1 1 calc GR . . .
H27B H 0.8161 0.3897 0.8086 0.065 Uiso 1 1 calc GR . . .
H27C H 0.8250 0.4581 0.7671 0.065 Uiso 1 1 calc GR . . .
C26 C 0.9652(3) 0.3909(3) 0.87474(18) 0.0475(13) Uani 1 1 d . . . .
H26A H 1.0228 0.3806 0.8809 0.071 Uiso 1 1 calc GR . . .
H26B H 0.9366 0.3430 0.8784 0.071 Uiso 1 1 calc GR . . .
H26C H 0.9550 0.4282 0.9021 0.071 Uiso 1 1 calc GR . . .
C7S C 0.7678(3) 0.1126(3) 0.4593(2) 0.0451(12) Uani 1 1 d . . . .
H7SA H 0.7866 0.0820 0.4308 0.054 Uiso 1 1 calc R . . .
H7SB H 0.7232 0.0849 0.4706 0.054 Uiso 1 1 calc R . . .
C21 C 0.6533(3) 0.3680(3) 0.6692(2) 0.0505(13) Uani 1 1 d . . . .
H21A H 0.6475 0.4233 0.6746 0.076 Uiso 1 1 calc GR . . .
H21B H 0.6602 0.3415 0.7048 0.076 Uiso 1 1 calc GR . . .
H21C H 0.6053 0.3483 0.6441 0.076 Uiso 1 1 calc GR . . .
C52 C 0.5797(3) 0.9354(3) 0.8596(2) 0.0506(13) Uani 1 1 d . . . .
H52A H 0.5233 0.9480 0.8453 0.076 Uiso 1 1 calc GR . . .
H52B H 0.6110 0.9829 0.8667 0.076 Uiso 1 1 calc GR . . .
H52C H 0.5851 0.9062 0.8940 0.076 Uiso 1 1 calc GR . . .
C2S C 0.8458(3) 0.7881(3) 0.4323(2) 0.0552(14) Uani 1 1 d . . . .
H2SA H 0.8544 0.7437 0.4093 0.066 Uiso 1 1 calc R . . .
H2SB H 0.8026 0.7756 0.4520 0.066 Uiso 1 1 calc R . . .
C3S C 0.9228(3) 0.8105(3) 0.4726(2) 0.0561(14) Uani 1 1 d . . . .
H3SA H 0.9702 0.8017 0.4563 0.067 Uiso 1 1 calc R . . .
H3SB H 0.9292 0.7811 0.5074 0.067 Uiso 1 1 calc R . . .
C49 C 0.4474(4) 0.6673(4) 0.6467(2) 0.0488(12) Uani 0.866(7) 1 d . P B 1
H49A H 0.4905 0.6994 0.6383 0.073 Uiso 0.866(7) 1 calc GR P B 1
H49B H 0.4083 0.6564 0.6126 0.073 Uiso 0.866(7) 1 calc GR P B 1
H49C H 0.4699 0.6189 0.6633 0.073 Uiso 0.866(7) 1 calc GR P B 1
C33 C 1.1343(3) 0.6201(4) 0.6852(2) 0.0662(17) Uani 1 1 d . . . .
H33A H 1.1575 0.6587 0.7128 0.099 Uiso 1 1 calc GR . . .
H33B H 1.1417 0.6364 0.6488 0.099 Uiso 1 1 calc GR . . .
H33C H 1.1611 0.5706 0.6948 0.099 Uiso 1 1 calc GR . . .
C51 C 0.7031(3) 0.8735(3) 0.8347(2) 0.0588(15) Uani 1 1 d . . . .
H51A H 0.7149 0.8471 0.8704 0.088 Uiso 1 1 calc GR . . .
H51B H 0.7304 0.9235 0.8381 0.088 Uiso 1 1 calc GR . . .
H51C H 0.7219 0.8421 0.8072 0.088 Uiso 1 1 calc GR . . .
C14 C 0.8879(4) 0.4688(4) 0.4556(2) 0.0709(18) Uani 1 1 d . . . .
H14A H 0.8942 0.4128 0.4580 0.106 Uiso 1 1 calc GR . . .
H14B H 0.9365 0.4920 0.4477 0.106 Uiso 1 1 calc GR . . .
H14C H 0.8421 0.4817 0.4259 0.106 Uiso 1 1 calc GR . . .
C34 C 0.9997(4) 0.6869(3) 0.6620(2) 0.0620(16) Uani 1 1 d . . . .
H34A H 0.9426 0.6813 0.6618 0.093 Uiso 1 1 calc GR . . .
H34B H 1.0066 0.6968 0.6244 0.093 Uiso 1 1 calc GR . . .
H34C H 1.0217 0.7300 0.6859 0.093 Uiso 1 1 calc GR . . .
C8S C 0.8357(4) 0.1268(3) 0.5086(3) 0.0673(17) Uani 1 1 d . . . .
H8SA H 0.8216 0.1049 0.5422 0.081 Uiso 1 1 calc R . . .
H8SB H 0.8848 0.1008 0.5028 0.081 Uiso 1 1 calc R . . .
C15 C 0.8717(4) 0.5895(3) 0.5112(3) 0.0696(18) Uani 1 1 d . . . .
H15A H 0.8253 0.6077 0.4838 0.104 Uiso 1 1 calc GR . . .
H15B H 0.9209 0.6093 0.5019 0.104 Uiso 1 1 calc GR . . .
H15C H 0.8678 0.6079 0.5479 0.104 Uiso 1 1 calc GR . . .
C6S C 0.7418(4) 0.1915(3) 0.4380(3) 0.0707(17) Uani 1 1 d . . . .
H6SA H 0.7505 0.1985 0.4001 0.085 Uiso 1 1 calc R . . .
H6SB H 0.6844 0.1997 0.4377 0.085 Uiso 1 1 calc R . . .
C48 C 0.3296(3) 0.6659(4) 0.6938(2) 0.0488(12) Uani 0.866(7) 1 d . P B 1
H48A H 0.3441 0.6124 0.7036 0.073 Uiso 0.866(7) 1 calc GR P B 1
H48B H 0.2905 0.6673 0.6587 0.073 Uiso 0.866(7) 1 calc GR P B 1
H48C H 0.3062 0.6893 0.7227 0.073 Uiso 0.866(7) 1 calc GR P B 1
C5S C 0.7919(7) 0.2451(4) 0.4764(3) 0.127(4) Uani 1 1 d . . . .
H5SA H 0.8192 0.2809 0.4553 0.153 Uiso 1 1 calc R . . .
H5SB H 0.7574 0.2759 0.4956 0.153 Uiso 1 1 calc R . . .
C65 C 0.8042(8) 0.7155(7) 0.7241(4) 0.072(2) Uani 0.7 1 d D P A 2
O3 O 0.8457(8) 0.7359(8) 0.7625(5) 0.072(2) Uani 0.7 1 d D P A 2
C66 C 0.6999(15) 0.6181(12) 0.7198(8) 0.072(2) Uani 0.3 1 d D P A 1
O4 O 0.6988(10) 0.5848(8) 0.7802(6) 0.072(2) Uani 0.3 1 d D P A 1
C48A C 0.317(2) 0.731(3) 0.6996(15) 0.0488(12) Uani 0.134(7) 1 d . P B 2
H48D H 0.3140 0.7130 0.7365 0.073 Uiso 0.134(7) 1 calc GR P B 2
H48E H 0.2762 0.7053 0.6719 0.073 Uiso 0.134(7) 1 calc GR P B 2
H48F H 0.3088 0.7868 0.6973 0.073 Uiso 0.134(7) 1 calc GR P B 2
C49A C 0.417(2) 0.632(2) 0.6660(15) 0.0488(12) Uani 0.134(7) 1 d . P B 2
H49D H 0.4743 0.6192 0.6751 0.073 Uiso 0.134(7) 1 calc GR P B 2
H49E H 0.3982 0.6318 0.6259 0.073 Uiso 0.134(7) 1 calc GR P B 2
H49F H 0.3872 0.5943 0.6828 0.073 Uiso 0.134(7) 1 calc GR P B 2

loop_
_atom_site_aniso_label
_atom_site_aniso_U_11
_atom_site_aniso_U_22
_atom_site_aniso_U_33
_atom_site_aniso_U_23
_atom_site_aniso_U_13
_atom_site_aniso_U_12
I1 0.0414(3) 0.0312(2) 0.0430(3) 0.0069(2) 0.0147(2) 0.0053(2)
Mn1 0.0209(3) 0.0170(3) 0.0202(3) 0.0005(2) 0.0039(2) 0.0088(2)
I2 0.0317(8) 0.0209(6) 0.0353(10) -0.0003(7) 0.0031(7) 0.0068(6)
N2 0.0147(15) 0.0114(14) 0.0132(14) 0.0005(12) 0.0015(12) -0.0010(13)
N1 0.0155(16) 0.0137(15) 0.0153(15) -0.0012(12) 0.0007(12) -0.0001(13)
O2S 0.049(2) 0.0397(18) 0.0338(17) 0.0043(14) 0.0129(15) 0.0008(16)
O2 0.0457(16) 0.0380(15) 0.0459(17) 0.0121(12) 0.0239(13) 0.0264(13)
O1 0.046(2) 0.0390(19) 0.057(2) -0.0265(17) -0.0187(18) 0.0162(16)
C53 0.0172(18) 0.0088(16) 0.0157(17) 0.0028(14) 0.0014(14) 0.0027(14)
C36 0.0160(18) 0.0106(16) 0.0122(17) -0.0006(13) 0.0000(14) 0.0001(14)
C35 0.0150(18) 0.0084(16) 0.0120(16) -0.0032(13) 0.0005(14) -0.0009(14)
C2 0.0193(19) 0.0178(18) 0.0120(17) 0.0025(14) 0.0040(15) -0.0034(16)
C61 0.0153(19) 0.0173(18) 0.0215(19) 0.0074(15) 0.0023(15) 0.0019(15)
C5 0.0142(18) 0.0148(17) 0.0194(18) 0.0033(15) 0.0034(15) 0.0041(15)
C54 0.025(2) 0.0082(16) 0.0174(18) 0.0033(14) 0.0049(16) 0.0024(15)
C40 0.0202(19) 0.0141(17) 0.0147(17) -0.0023(14) 0.0056(15) -0.0013(15)
C1 0.021(2) 0.0147(18) 0.0152(18) 0.0010(14) 0.0020(15) -0.0013(16)
O1S 0.068(3) 0.056(2) 0.063(2) -0.019(2) -0.010(2) -0.012(2)
C11 0.0198(19) 0.0103(17) 0.0207(19) -0.0045(14) -0.0012(15) 0.0012(15)
C19 0.023(2) 0.0172(18) 0.029(2) -0.0123(16) 0.0042(17) 0.0006(16)
C39 0.026(2) 0.0213(19) 0.0192(19) 0.0019(15) 0.0144(16) 0.0062(16)
C7 0.019(2) 0.023(2) 0.025(2) -0.0012(16) -0.0042(16) 0.0088(16)
C10 0.0179(19) 0.0169(18) 0.0169(18) -0.0001(15) 0.0025(15) -0.0005(15)
C58 0.036(2) 0.023(2) 0.0149(18) 0.0028(16) 0.0078(17) 0.0067(18)
C9 0.025(2) 0.0188(19) 0.0193(19) -0.0061(15) 0.0020(16) 0.0055(16)
C23 0.0138(18) 0.0201(19) 0.0206(19) -0.0051(15) -0.0039(15) 0.0060(15)
C37 0.022(2) 0.0122(17) 0.0159(18) 0.0023(14) 0.0020(15) 0.0030(15)
C55 0.030(2) 0.0203(19) 0.0140(18) 0.0002(15) 0.0016(16) -0.0058(17)
C41 0.025(2) 0.0169(18) 0.0174(18) -0.0008(15) 0.0131(16) 0.0043(16)
C24 0.023(2) 0.0179(19) 0.024(2) -0.0024(16) -0.0016(16) 0.0083(16)
C12 0.027(2) 0.022(2) 0.023(2) -0.0032(16) 0.0009(17) 0.0049(17)
C6 0.0176(19) 0.0176(18) 0.0166(18) -0.0010(15) 0.0017(15) 0.0013(15)
C42 0.036(2) 0.0164(18) 0.0172(19) -0.0001(15) 0.0091(17) 0.0040(17)
C8 0.026(2) 0.020(2) 0.028(2) -0.0031(17) 0.0017(18) 0.0121(17)
C46 0.037(2) 0.022(2) 0.0191(19) -0.0008(16) 0.0136(18) -0.0059(18)
C60 0.018(2) 0.026(2) 0.036(2) 0.0101(18) 0.0061(18) 0.0030(17)
C38 0.021(2) 0.0213(19) 0.028(2) -0.0014(16) 0.0074(17) 0.0088(16)
C59 0.030(2) 0.032(2) 0.028(2) 0.0102(18) 0.0180(19) 0.0096(19)
C31 0.0150(19) 0.0226(19) 0.027(2) -0.0039(16) -0.0013(16) 0.0044(16)
C28 0.032(2) 0.026(2) 0.022(2) -0.0062(17) 0.0019(18) 0.0078(18)
C18 0.020(2) 0.025(2) 0.045(3) -0.018(2) 0.0018(19) -0.0028(18)
C20 0.030(2) 0.026(2) 0.031(2) -0.0099(18) 0.0098(19) -0.0081(18)
C25 0.050(3) 0.020(2) 0.023(2) -0.0026(17) 0.0070(19) -0.0001(19)
C3 0.033(2) 0.025(2) 0.029(2) -0.0038(18) 0.000(2) 0.0181(19)
C62 0.019(2) 0.027(2) 0.023(2) 0.0033(16) -0.0040(16) -0.0081(17)
C30 0.025(2) 0.025(2) 0.037(2) -0.0079(18) 0.0049(19) -0.0061(18)
C13 0.037(3) 0.034(2) 0.025(2) 0.0090(18) 0.0044(19) 0.003(2)
C16 0.035(3) 0.032(2) 0.024(2) -0.0024(18) -0.0092(19) 0.010(2)
C17 0.027(2) 0.033(2) 0.037(3) -0.015(2) -0.015(2) 0.007(2)
C57 0.027(2) 0.038(2) 0.035(2) 0.005(2) 0.0004(19) -0.006(2)
C4 0.0457(16) 0.0380(15) 0.0459(17) 0.0121(12) 0.0239(13) 0.0264(13)
C43 0.056(3) 0.028(2) 0.015(2) 0.0016(17) 0.0092(19) 0.002(2)
C47 0.040(3) 0.028(2) 0.027(2) 0.0025(18) 0.0069(19) -0.013(2)
C32 0.033(2) 0.029(2) 0.028(2) -0.0014(18) 0.0019(19) -0.0099(19)
C64 0.041(3) 0.025(2) 0.030(2) -0.0031(18) -0.005(2) 0.007(2)
C29 0.027(2) 0.025(2) 0.030(2) -0.0134(18) -0.0054(18) 0.0029(18)
C4S 0.033(3) 0.055(3) 0.033(2) -0.003(2) 0.009(2) -0.003(2)
C45 0.063(3) 0.021(2) 0.030(2) -0.0004(18) 0.016(2) -0.011(2)
C56 0.054(3) 0.025(2) 0.041(3) -0.005(2) 0.007(2) -0.008(2)
C50 0.043(3) 0.028(2) 0.020(2) 0.0046(17) -0.0074(19) -0.005(2)
C44 0.083(4) 0.025(2) 0.017(2) 0.0106(18) 0.013(2) 0.001(2)
C22 0.053(3) 0.025(2) 0.038(3) -0.0008(19) 0.011(2) -0.001(2)
C63 0.041(3) 0.028(2) 0.048(3) 0.000(2) -0.019(2) 0.005(2)
C1S 0.048(3) 0.063(3) 0.028(2) -0.004(2) 0.006(2) -0.017(3)
C27 0.045(3) 0.045(3) 0.041(3) 0.005(2) 0.010(2) -0.014(2)
C26 0.077(4) 0.029(2) 0.032(3) 0.007(2) 0.004(2) 0.008(2)
C7S 0.044(3) 0.046(3) 0.044(3) -0.008(2) 0.009(2) -0.008(2)
C21 0.052(3) 0.044(3) 0.066(3) -0.006(3) 0.037(3) -0.006(2)
C52 0.044(3) 0.036(3) 0.065(3) -0.026(3) -0.003(3) -0.001(2)
C2S 0.071(4) 0.046(3) 0.054(3) -0.010(3) 0.025(3) -0.009(3)
C3S 0.040(3) 0.049(3) 0.078(4) 0.013(3) 0.010(3) 0.002(3)
C49 0.044(2) 0.066(3) 0.039(2) -0.013(2) 0.0151(19) -0.021(2)
C33 0.037(3) 0.124(5) 0.039(3) -0.005(3) 0.012(2) -0.008(3)
C51 0.045(3) 0.066(4) 0.066(4) -0.011(3) 0.014(3) -0.012(3)
C14 0.058(4) 0.109(5) 0.052(3) -0.016(3) 0.027(3) -0.012(4)
C34 0.084(4) 0.045(3) 0.060(4) 0.021(3) 0.021(3) 0.001(3)
C8S 0.069(4) 0.049(3) 0.069(4) 0.003(3) -0.020(3) 0.006(3)
C15 0.067(4) 0.045(3) 0.106(5) 0.012(3) 0.039(4) -0.008(3)
C6S 0.057(4) 0.069(4) 0.078(4) 0.019(4) -0.005(3) 0.000(3)
C48 0.044(2) 0.066(3) 0.039(2) -0.013(2) 0.0151(19) -0.021(2)
C5S 0.262(12) 0.034(3) 0.056(4) -0.008(3) -0.035(6) 0.021(5)
C65 0.089(6) 0.068(5) 0.063(5) 0.027(4) 0.026(4) 0.027(4)
O3 0.089(6) 0.068(5) 0.063(5) 0.027(4) 0.026(4) 0.027(4)
C66 0.089(6) 0.068(5) 0.063(5) 0.027(4) 0.026(4) 0.027(4)
O4 0.089(6) 0.068(5) 0.063(5) 0.027(4) 0.026(4) 0.027(4)
C48A 0.044(2) 0.066(3) 0.039(2) -0.013(2) 0.0151(19) -0.021(2)
C49A 0.044(2) 0.066(3) 0.039(2) -0.013(2) 0.0151(19) -0.021(2)

loop_
_atom_type_symbol
_atom_type_description
_atom_type_scat_dispersion_real
_atom_type_scat_dispersion_imag
_atom_type_scat_source
C C 0.0033 0.0016 'International Tables Vol C Tables 4.2.6.8 and 6.1.1.4'
H H 0.0000 0.0000 'International Tables Vol C Tables 4.2.6.8 and 6.1.1.4'
I I -0.4742 1.8119 'International Tables Vol C Tables 4.2.6.8 and 6.1.1.4'
Mn Mn 0.3368 0.7283 'International Tables Vol C Tables 4.2.6.8 and 6.1.1.4'
N N 0.0061 0.0033 'International Tables Vol C Tables 4.2.6.8 and 6.1.1.4'
O O 0.0106 0.0060 'International Tables Vol C Tables 4.2.6.8 and 6.1.1.4'

loop_
_geom_angle_atom_site_label_1
_geom_angle_atom_site_label_2
_geom_angle_atom_site_label_3
_geom_angle
C2 Mn1 I1 87.62(10)
C2 Mn1 I2 90.23(11)
C2 Mn1 C1 176.94(14)
C1 Mn1 I1 89.57(10)
C1 Mn1 I2 88.38(11)
C3 Mn1 I1 88.14(14)
C3 Mn1 I2 174.30(14)
C3 Mn1 C2 90.41(16)
C3 Mn1 C1 90.70(16)
C4 Mn1 I1 178.18(15)
C4 Mn1 I2 92.41(17)
C4 Mn1 C2 91.19(16)
C4 Mn1 C1 91.60(16)
C4 Mn1 C3 93.2(2)
C65 Mn1 I1 89.0(4)
C65 Mn1 C2 88.4(4)
C65 Mn1 C1 90.3(4)
C65 Mn1 C3 177.0(4)
C65 Mn1 C4 89.6(4)
C66 Mn1 I2 82.3(8)
C66 Mn1 C2 91.7(7)
C66 Mn1 C1 85.4(7)
C66 Mn1 C3 92.0(8)
C66 Mn1 C4 174.0(8)
C2 N2 C35 173.2(3)
C1 N1 C5 176.4(3)
C4S O2S C1S 108.6(3)
C61 C53 C36 119.7(3)
C54 C53 C36 119.1(3)
C54 C53 C61 121.2(3)
C35 C36 C53 121.4(3)
C37 C36 C53 121.5(3)
C37 C36 C35 117.1(3)
C36 C35 N2 117.7(3)
C40 C35 N2 118.7(3)
C40 C35 C36 123.6(3)
N2 C2 Mn1 178.1(3)
C53 C61 C62 122.0(3)
C60 C61 C53 118.1(3)
C60 C61 C62 120.0(3)
C10 C5 N1 117.7(3)
C6 C5 N1 118.3(3)
C6 C5 C10 124.0(3)
C53 C54 C55 121.3(3)
C58 C54 C53 118.4(3)
C58 C54 C55 120.3(3)
C35 C40 C41 120.1(3)
C39 C40 C35 116.7(3)
C39 C40 C41 123.2(3)
N1 C1 Mn1 179.3(3)
C8S O1S C5S 107.7(4)
C19 C11 C10 119.3(3)
C19 C11 C12 120.7(3)
C12 C11 C10 120.0(3)
C11 C19 C20 120.5(3)
C18 C19 C11 118.3(4)
C18 C19 C20 121.1(4)
C40 C39 H39 119.3
C38 C39 C40 121.3(3)
C38 C39 H39 119.3
C6 C7 H7 119.5
C8 C7 H7 119.5
C8 C7 C6 121.0(3)
C5 C10 C11 120.5(3)
C9 C10 C5 117.4(3)
C9 C10 C11 122.1(3)
C54 C58 H58 119.4
C59 C58 C54 121.3(3)
C59 C58 H58 119.4
C10 C9 H9 119.8
C10 C9 C8 120.5(3)
C8 C9 H9 119.8
C24 C23 C6 119.7(3)
C31 C23 C24 120.9(3)
C31 C23 C6 119.4(3)
C36 C37 H37 119.5
C38 C37 C36 120.9(3)
C38 C37 H37 119.5
C54 C55 H55 107.5
C54 C55 C56 111.9(3)
C57 C55 C54 111.5(3)
C57 C55 H55 107.5
C57 C55 C56 110.6(3)
C56 C55 H55 107.5
C42 C41 C40 119.3(3)
C42 C41 C46 121.5(3)
C46 C41 C40 119.2(3)
C23 C24 C25 121.6(3)
C28 C24 C23 118.2(4)
C28 C24 C25 120.1(3)
C11 C12 C13 121.9(3)
C16 C12 C11 118.3(4)
C16 C12 C13 119.8(4)
C5 C6 C7 116.5(3)
C5 C6 C23 122.1(3)
C7 C6 C23 121.4(3)
C41 C42 C50 122.1(3)
C43 C42 C41 118.0(4)
C43 C42 C50 119.9(4)
C7 C8 C9 120.7(3)
C7 C8 H8 119.7
C9 C8 H8 119.7
C41 C46 C47 121.3(3)
C45 C46 C41 117.9(4)
C45 C46 C47 120.8(3)
C61 C60 H60 119.3
C61 C60 C59 121.5(4)
C59 C60 H60 119.3
C39 C38 H38 119.9
C37 C38 C39 120.3(3)
C37 C38 H38 119.9
C58 C59 C60 119.5(3)
C58 C59 H59 120.3
C60 C59 H59 120.3
C23 C31 C32 122.3(3)
C30 C31 C23 118.4(3)
C30 C31 C32 119.3(3)
C24 C28 H28 119.7
C29 C28 C24 120.6(4)
C29 C28 H28 119.7
C19 C18 H18 119.5
C17 C18 C19 121.0(4)
C17 C18 H18 119.5
C19 C20 H20 107.5
C19 C20 C22 110.1(3)
C22 C20 H20 107.5
C21 C20 C19 113.6(4)
C21 C20 H20 107.5
C21 C20 C22 110.4(4)
C24 C25 H25 107.6
C24 C25 C27 110.4(3)
C24 C25 C26 113.3(4)
C27 C25 H25 107.6
C27 C25 C26 110.0(4)
C26 C25 H25 107.6
O1 C3 Mn1 177.8(4)
C61 C62 H62 107.5
C61 C62 C64 111.9(3)
C61 C62 C63 112.5(3)
C64 C62 H62 107.5
C64 C62 C63 109.7(3)
C63 C62 H62 107.5
C31 C30 H30 119.4
C29 C30 C31 121.2(4)
C29 C30 H30 119.4
C12 C13 H13 107.3
C14 C13 C12 111.8(4)
C14 C13 H13 107.3
C14 C13 C15 111.2(4)
C15 C13 C12 111.5(4)
C15 C13 H13 107.3
C12 C16 H16 119.6
C17 C16 C12 120.9(4)
C17 C16 H16 119.6
C18 C17 H17 119.6
C16 C17 C18 120.8(4)
C16 C17 H17 119.6
C55 C57 H57A 109.5
C55 C57 H57B 109.5
C55 C57 H57C 109.5
H57A C57 H57B 109.5
H57A C57 H57C 109.5
H57B C57 H57C 109.5
O2 C4 Mn1 179.5(4)
C42 C43 H43 119.3
C44 C43 C42 121.3(4)
C44 C43 H43 119.3
C46 C47 H47 107.5
C46 C47 H47A 107.5
C46 C47 C49 111.3(4)
C46 C47 C48A 104.9(13)
C49 C47 H47 107.5
C48 C47 C46 113.8(4)
C48 C47 H47 107.5
C48 C47 C49 108.8(4)
C48A C47 H47A 107.5
C49A C47 C46 111.5(16)
C49A C47 H47A 107.5
C49A C47 C48A 117(2)
C31 C32 H32 107.8
C31 C32 C34 111.7(4)
C33 C32 C31 111.5(4)
C33 C32 H32 107.8
C33 C32 C34 109.9(4)
C34 C32 H32 107.8
C62 C64 H64A 109.5
C62 C64 H64B 109.5
C62 C64 H64C 109.5
H64A C64 H64B 109.5
H64A C64 H64C 109.5
H64B C64 H64C 109.5
C28 C29 H29 119.6
C30 C29 C28 120.7(4)
C30 C29 H29 119.6
O2S C4S H4SA 110.3
O2S C4S H4SB 110.3
O2S C4S C3S 107.3(4)
H4SA C4S H4SB 108.5
C3S C4S H4SA 110.3
C3S C4S H4SB 110.3
C46 C45 H45 119.5
C44 C45 C46 121.1(4)
C44 C45 H45 119.5
C55 C56 H56A 109.5
C55 C56 H56B 109.5
C55 C56 H56C 109.5
H56A C56 H56B 109.5
H56A C56 H56C 109.5
H56B C56 H56C 109.5
C42 C50 H50 107.4
C42 C50 C52 110.8(4)
C42 C50 C51 113.0(4)
C52 C50 H50 107.4
C51 C50 H50 107.4
C51 C50 C52 110.5(4)
C43 C44 C45 120.2(4)
C43 C44 H44 119.9
C45 C44 H44 119.9
C20 C22 H22A 109.5
C20 C22 H22B 109.5
C20 C22 H22C 109.5
H22A C22 H22B 109.5
H22A C22 H22C 109.5
H22B C22 H22C 109.5
C62 C63 H63A 109.5
C62 C63 H63B 109.5
C62 C63 H63C 109.5
H63A C63 H63B 109.5
H63A C63 H63C 109.5
H63B C63 H63C 109.5
O2S C1S H1SA 110.4
O2S C1S H1SB 110.4
O2S C1S C2S 106.4(4)
H1SA C1S H1SB 108.6
C2S C1S H1SA 110.4
C2S C1S H1SB 110.4
C25 C27 H27A 109.5
C25 C27 H27B 109.5
C25 C27 H27C 109.5
H27A C27 H27B 109.5
H27A C27 H27C 109.5
H27B C27 H27C 109.5
C25 C26 H26A 109.5
C25 C26 H26B 109.5
C25 C26 H26C 109.5
H26A C26 H26B 109.5
H26A C26 H26C 109.5
H26B C26 H26C 109.5
H7SA C7S H7SB 108.9
C8S C7S H7SA 110.8
C8S C7S H7SB 110.8
C6S C7S H7SA 110.8
C6S C7S H7SB 110.8
C6S C7S C8S 104.8(4)
C20 C21 H21A 109.5
C20 C21 H21B 109.5
C20 C21 H21C 109.5
H21A C21 H21B 109.5
H21A C21 H21C 109.5
H21B C21 H21C 109.5
C50 C52 H52A 109.5
C50 C52 H52B 109.5
C50 C52 H52C 109.5
H52A C52 H52B 109.5
H52A C52 H52C 109.5
H52B C52 H52C 109.5
C1S C2S H2SA 111.3
C1S C2S H2SB 111.3
C1S C2S C3S 102.2(4)
H2SA C2S H2SB 109.2
C3S C2S H2SA 111.3
C3S C2S H2SB 111.3
C4S C3S H3SA 111.2
C4S C3S H3SB 111.2
C2S C3S C4S 103.1(4)
C2S C3S H3SA 111.2
C2S C3S H3SB 111.2
H3SA C3S H3SB 109.1
C47 C49 H49A 109.5
C47 C49 H49B 109.5
C47 C49 H49C 109.5
H49A C49 H49B 109.5
H49A C49 H49C 109.5
H49B C49 H49C 109.5
C32 C33 H33A 109.5
C32 C33 H33B 109.5
C32 C33 H33C 109.5
H33A C33 H33B 109.5
H33A C33 H33C 109.5
H33B C33 H33C 109.5
C50 C51 H51A 109.5
C50 C51 H51B 109.5
C50 C51 H51C 109.5
H51A C51 H51B 109.5
H51A C51 H51C 109.5
H51B C51 H51C 109.5
C13 C14 H14A 109.5
C13 C14 H14B 109.5
C13 C14 H14C 109.5
H14A C14 H14B 109.5
H14A C14 H14C 109.5
H14B C14 H14C 109.5
C32 C34 H34A 109.5
C32 C34 H34B 109.5
C32 C34 H34C 109.5
H34A C34 H34B 109.5
H34A C34 H34C 109.5
H34B C34 H34C 109.5
O1S C8S C7S 110.6(4)
O1S C8S H8SA 109.5
O1S C8S H8SB 109.5
C7S C8S H8SA 109.5
C7S C8S H8SB 109.5
H8SA C8S H8SB 108.1
C13 C15 H15A 109.5
C13 C15 H15B 109.5
C13 C15 H15C 109.5
H15A C15 H15B 109.5
H15A C15 H15C 109.5
H15B C15 H15C 109.5
C7S C6S H6SA 110.7
C7S C6S H6SB 110.7
H6SA C6S H6SB 108.8
C5S C6S C7S 105.1(5)
C5S C6S H6SA 110.7
C5S C6S H6SB 110.7
C47 C48 H48A 109.5
C47 C48 H48B 109.5
C47 C48 H48C 109.5
H48A C48 H48B 109.5
H48A C48 H48C 109.5
H48B C48 H48C 109.5
O1S C5S C6S 111.5(5)
O1S C5S H5SA 109.3
O1S C5S H5SB 109.3
C6S C5S H5SA 109.3
C6S C5S H5SB 109.3
H5SA C5S H5SB 108.0
O3 C65 Mn1 170.1(15)
O4 C66 Mn1 161.0(18)
C47 C48A H48D 109.5
C47 C48A H48E 109.5
C47 C48A H48F 109.5
H48D C48A H48E 109.5
H48D C48A H48F 109.5
H48E C48A H48F 109.5
C47 C49A H49D 109.5
C47 C49A H49E 109.5
C47 C49A H49F 109.5
H49D C49A H49E 109.5
H49D C49A H49F 109.5
H49E C49A H49F 109.5

loop_
_geom_bond_atom_site_label_1
_geom_bond_atom_site_label_2
_geom_bond_distance
I1 Mn1 2.6273(7)
Mn1 I2 2.5502(16)
Mn1 C2 1.902(4)
Mn1 C1 1.908(4)
Mn1 C3 1.847(5)
Mn1 C4 1.846(5)
Mn1 C65 1.845(11)
Mn1 C66 1.688(19)
N2 C35 1.399(4)
N2 C2 1.162(4)
N1 C5 1.403(4)
N1 C1 1.160(4)
O2S C4S 1.419(5)
O2S C1S 1.429(5)
O2 C4 1.059(5)
O1 C3 1.133(5)
C53 C36 1.493(5)
C53 C61 1.406(5)
C53 C54 1.398(5)
C36 C35 1.394(5)
C36 C37 1.391(5)
C35 C40 1.391(5)
C61 C60 1.385(5)
C61 C62 1.514(5)
C5 C10 1.397(5)
C5 C6 1.392(5)
C54 C58 1.391(5)
C54 C55 1.521(5)
C40 C39 1.388(5)
C40 C41 1.498(5)
O1S C8S 1.363(6)
O1S C5S 1.397(8)
C11 C19 1.401(5)
C11 C10 1.496(5)
C11 C12 1.406(5)
C19 C18 1.393(6)
C19 C20 1.524(6)
C39 H39 0.9300
C39 C38 1.384(5)
C7 H7 0.9300
C7 C6 1.392(5)
C7 C8 1.387(5)
C10 C9 1.382(5)
C58 H58 0.9300
C58 C59 1.378(6)
C9 H9 0.9300
C9 C8 1.388(5)
C23 C24 1.411(5)
C23 C6 1.505(5)
C23 C31 1.398(5)
C37 H37 0.9300
C37 C38 1.376(5)
C55 H55 0.9800
C55 C57 1.520(5)
C55 C56 1.527(5)
C41 C42 1.401(5)
C41 C46 1.401(5)
C24 C28 1.392(5)
C24 C25 1.520(5)
C12 C13 1.521(6)
C12 C16 1.400(5)
C42 C43 1.393(5)
C42 C50 1.509(5)
C8 H8 0.9300
C46 C47 1.522(6)
C46 C45 1.393(5)
C60 H60 0.9300
C60 C59 1.388(6)
C38 H38 0.9300
C59 H59 0.9300
C31 C30 1.395(5)
C31 C32 1.523(5)
C28 H28 0.9300
C28 C29 1.383(6)
C18 H18 0.9300
C18 C17 1.371(6)
C20 H20 0.9800
C20 C22 1.527(5)
C20 C21 1.515(6)
C25 H25 0.9800
C25 C27 1.523(6)
C25 C26 1.527(6)
C62 H62 0.9800
C62 C64 1.528(5)
C62 C63 1.535(6)
C30 H30 0.9300
C30 C29 1.357(6)
C13 H13 0.9800
C13 C14 1.516(6)
C13 C15 1.519(6)
C16 H16 0.9300
C16 C17 1.358(6)
C17 H17 0.9300
C57 H57A 0.9600
C57 H57B 0.9600
C57 H57C 0.9600
C43 H43 0.9300
C43 C44 1.368(6)
C47 H47 0.9800
C47 H47A 0.9800
C47 C49 1.541(7)
C47 C48 1.511(6)
C47 C48A 1.59(4)
C47 C49A 1.48(4)
C32 H32 0.9800
C32 C33 1.505(6)
C32 C34 1.525(6)
C64 H64A 0.9600
C64 H64B 0.9600
C64 H64C 0.9600
C29 H29 0.9300
C4S H4SA 0.9700
C4S H4SB 0.9700
C4S C3S 1.500(7)
C45 H45 0.9300
C45 C44 1.381(6)
C56 H56A 0.9600
C56 H56B 0.9600
C56 H56C 0.9600
C50 H50 0.9800
C50 C52 1.524(6)
C50 C51 1.523(7)
C44 H44 0.9300
C22 H22A 0.9600
C22 H22B 0.9600
C22 H22C 0.9600
C63 H63A 0.9600
C63 H63B 0.9600
C63 H63C 0.9600
C1S H1SA 0.9700
C1S H1SB 0.9700
C1S C2S 1.492(7)
C27 H27A 0.9600
C27 H27B 0.9600
C27 H27C 0.9600
C26 H26A 0.9600
C26 H26B 0.9600
C26 H26C 0.9600
C7S H7SA 0.9700
C7S H7SB 0.9700
C7S C8S 1.487(7)
C7S C6S 1.472(7)
C21 H21A 0.9600
C21 H21B 0.9600
C21 H21C 0.9600
C52 H52A 0.9600
C52 H52B 0.9600
C52 H52C 0.9600
C2S H2SA 0.9700
C2S H2SB 0.9700
C2S C3S 1.494(7)
C3S H3SA 0.9700
C3S H3SB 0.9700
C49 H49A 0.9600
C49 H49B 0.9600
C49 H49C 0.9600
C33 H33A 0.9600
C33 H33B 0.9600
C33 H33C 0.9600
C51 H51A 0.9600
C51 H51B 0.9600
C51 H51C 0.9600
C14 H14A 0.9600
C14 H14B 0.9600
C14 H14C 0.9600
C34 H34A 0.9600
C34 H34B 0.9600
C34 H34C 0.9600
C8S H8SA 0.9700
C8S H8SB 0.9700
C15 H15A 0.9600
C15 H15B 0.9600
C15 H15C 0.9600
C6S H6SA 0.9700
C6S H6SB 0.9700
C6S C5S 1.441(9)
C48 H48A 0.9600
C48 H48B 0.9600
C48 H48C 0.9600
C5S H5SA 0.9700
C5S H5SB 0.9700
C65 O3 1.094(13)
C66 O4 1.577(16)
C48A H48D 0.9600
C48A H48E 0.9600
C48A H48F 0.9600
C49A H49D 0.9600
C49A H49E 0.9600
C49A H49F 0.9600

loop_
_geom_torsion_atom_site_label_1
_geom_torsion_atom_site_label_2
_geom_torsion_atom_site_label_3
_geom_torsion_atom_site_label_4
_geom_torsion
I1 Mn1 C66 O4 -142(11)
I2 Mn1 C66 O4 -8(5)
N2 C35 C40 C39 -178.7(3)
N2 C35 C40 C41 1.2(5)
N1 C5 C10 C11 -2.1(5)
N1 C5 C10 C9 179.7(3)
N1 C5 C6 C7 179.7(3)
N1 C5 C6 C23 -1.1(5)
O2S C4S C3S C2S -24.7(5)
O2S C1S C2S C3S -32.4(5)
C53 C36 C35 N2 -0.7(5)
C53 C36 C35 C40 -179.6(3)
C53 C36 C37 C38 178.5(3)
C53 C61 C60 C59 -1.3(5)
C53 C61 C62 C64 -110.1(4)
C53 C61 C62 C63 125.9(4)
C53 C54 C58 C59 0.0(5)
C53 C54 C55 C57 109.4(4)
C53 C54 C55 C56 -126.1(4)
C36 C53 C61 C60 -175.9(3)
C36 C53 C61 C62 4.1(5)
C36 C53 C54 C58 176.5(3)
C36 C53 C54 C55 -4.1(5)
C36 C35 C40 C39 0.2(5)
C36 C35 C40 C41 -179.9(3)
C36 C37 C38 C39 1.9(6)
C35 C36 C37 C38 0.3(5)
C35 C40 C39 C38 2.1(5)
C35 C40 C41 C42 86.7(4)
C35 C40 C41 C46 -92.4(4)
C2 Mn1 C66 O4 -98(5)
C61 C53 C36 C35 -81.8(4)
C61 C53 C36 C37 100.1(4)
C61 C53 C54 C58 -3.0(5)
C61 C53 C54 C55 176.4(3)
C61 C60 C59 C58 -1.7(6)
C5 C10 C9 C8 0.7(5)
C54 C53 C36 C35 98.7(4)
C54 C53 C36 C37 -79.4(4)
C54 C53 C61 C60 3.7(5)
C54 C53 C61 C62 -176.4(3)
C54 C58 C59 C60 2.4(6)
C40 C39 C38 C37 -3.2(6)
C40 C41 C42 C43 -179.8(3)
C40 C41 C42 C50 2.0(5)
C40 C41 C46 C47 0.3(5)
C40 C41 C46 C45 179.2(3)
C1 Mn1 C66 O4 81(5)
C11 C19 C18 C17 0.5(5)
C11 C19 C20 C22 -89.9(4)
C11 C19 C20 C21 145.7(4)
C11 C10 C9 C8 -177.5(3)
C11 C12 C13 C14 123.7(4)
C11 C12 C13 C15 -111.0(5)
C11 C12 C16 C17 0.5(6)
C19 C11 C10 C5 -82.6(4)
C19 C11 C10 C9 95.6(4)
C19 C11 C12 C13 177.5(3)
C19 C11 C12 C16 -1.1(5)
C19 C18 C17 C16 -1.1(6)
C39 C40 C41 C42 -93.4(4)
C39 C40 C41 C46 87.5(4)
C10 C5 C6 C7 0.1(5)
C10 C5 C6 C23 179.3(3)
C10 C11 C19 C18 179.1(3)
C10 C11 C19 C20 -2.5(5)
C10 C11 C12 C13 -1.0(5)
C10 C11 C12 C16 -179.6(3)
C10 C9 C8 C7 -0.1(6)
C58 C54 C55 C57 -71.2(4)
C58 C54 C55 C56 53.3(4)
C23 C24 C28 C29 0.0(6)
C23 C24 C25 C27 -88.5(4)
C23 C24 C25 C26 147.6(4)
C23 C31 C30 C29 -0.5(6)
C23 C31 C32 C33 -116.1(5)
C23 C31 C32 C34 120.5(4)
C37 C36 C35 N2 177.5(3)
C37 C36 C35 C40 -1.4(5)
C55 C54 C58 C59 -179.4(3)
C41 C40 C39 C38 -177.8(3)
C41 C42 C43 C44 1.1(6)
C41 C42 C50 C52 108.4(4)
C41 C42 C50 C51 -126.9(4)
C41 C46 C47 C49 92.5(5)
C41 C46 C47 C48 -144.1(4)
C41 C46 C47 C48A -99.2(17)
C41 C46 C47 C49A 132.7(17)
C41 C46 C45 C44 0.1(6)
C24 C23 C6 C5 101.2(4)
C24 C23 C6 C7 -79.6(5)
C24 C23 C31 C30 1.7(5)
C24 C23 C31 C32 -179.1(3)
C24 C28 C29 C30 1.1(6)
C12 C11 C19 C18 0.6(5)
C12 C11 C19 C20 178.9(3)
C12 C11 C10 C5 96.0(4)
C12 C11 C10 C9 -85.9(4)
C12 C16 C17 C18 0.6(6)
C6 C5 C10 C11 177.5(3)
C6 C5 C10 C9 -0.7(5)
C6 C7 C8 C9 -0.5(6)
C6 C23 C24 C28 178.0(3)
C6 C23 C24 C25 -5.0(5)
C6 C23 C31 C30 -177.7(3)
C6 C23 C31 C32 1.4(5)
C42 C41 C46 C47 -178.8(3)
C42 C41 C46 C45 0.1(5)
C42 C43 C44 C45 -0.9(7)
C8 C7 C6 C5 0.5(5)
C8 C7 C6 C23 -178.7(4)
C46 C41 C42 C43 -0.7(5)
C46 C41 C42 C50 -178.9(4)
C46 C45 C44 C43 0.3(7)
C60 C61 C62 C64 69.8(5)
C60 C61 C62 C63 -54.2(5)
C31 C23 C24 C28 -1.4(5)
C31 C23 C24 C25 175.6(3)
C31 C23 C6 C5 -79.3(4)
C31 C23 C6 C7 99.9(4)
C31 C30 C29 C28 -0.9(6)
C28 C24 C25 C27 88.4(4)
C28 C24 C25 C26 -35.5(5)
C18 C19 C20 C22 88.4(4)
C18 C19 C20 C21 -36.0(5)
C20 C19 C18 C17 -177.8(3)
C25 C24 C28 C29 -177.0(4)
C3 Mn1 C66 O4 172(5)
C62 C61 C60 C59 178.8(3)
C30 C31 C32 C33 63.1(5)
C30 C31 C32 C34 -60.3(5)
C13 C12 C16 C17 -178.2(4)
C16 C12 C13 C14 -57.7(5)
C16 C12 C13 C15 67.6(5)
C43 C42 C50 C52 -69.7(5)
C43 C42 C50 C51 55.0(5)
C47 C46 C45 C44 179.1(4)
C32 C31 C30 C29 -179.7(4)
C4S O2S C1S C2S 17.6(5)
C45 C46 C47 C49 -86.4(5)
C45 C46 C47 C48 37.0(6)
C45 C46 C47 C48A 81.9(17)
C45 C46 C47 C49A -46.2(17)
C50 C42 C43 C44 179.4(4)
C1S O2S C4S C3S 4.6(5)
C1S C2S C3S C4S 34.1(5)
C7S C6S C5S O1S 5.0(9)
C8S O1S C5S C6S -5.6(10)
C8S C7S C6S C5S -2.5(8)
C6S C7S C8S O1S -0.8(7)
C5S O1S C8S C7S 3.9(8)
C65 Mn1 C66 O4 -10(5)
